data_4512552
loop_
_publ_author_name
'Sasaki, Toshiyuki'
'Ida, Yoko'
'Yuge, Tetsuharu'
'Yamamoto, Atsushi'
'Hisaki, Ichiro'
'Tohnai, Norimitsu'
'Miyata, Mikiji'

_publ_section_title
;
 Chirality Generation in Supramolecular Clusters: Analogues of
 Octacoordinated Polyhedrons
;
_journal_issue 2
_journal_name_full 'Crystal Growth &amp; Design'
_journal_page_first 658
_journal_paper_doi 10.1021/cg5013445
_journal_volume 15
_journal_year 2015
_chemical_formula_sum 'C25 H29 N O2'
_chemical_formula_weight 375.51
_space_group_IT_number 15
_symmetry_cell_setting monoclinic
_symmetry_Int_Tables_number 15
_symmetry_space_group_name_Hall '-C 2yc'
_symmetry_space_group_name_H-M 'C 1 2/c 1'
_cell_angle_alpha 90.0000
_cell_angle_beta 119.0841(12)
_cell_angle_gamma 90.0000
_cell_formula_units_Z 16
_cell_length_a 24.9643(6)
_cell_length_b 14.9519(3)
_cell_length_c 26.8128(6)
_cell_measurement_reflns_used 11186
_cell_measurement_temperature 213.1
_cell_measurement_theta_max 68.2
_cell_measurement_theta_min 3.6
_cell_volume 8746.3(4)
_computing_cell_refinement PROCESS-AUTO
_computing_data_collection PROCESS-AUTO
_computing_data_reduction CrystalStructure
_computing_publication_material 'CrystalStructure 3.8'
_computing_structure_refinement SHELXL
_computing_structure_solution SIR2004
_diffrn_ambient_temperature 213.1
_diffrn_detector_area_resol_mean 10.00
_diffrn_measured_fraction_theta_full 0.904
_diffrn_measured_fraction_theta_max 0.904
_diffrn_measurement_device_type 'Rigaku RAXIS-RAPID'
_diffrn_measurement_method \w
_diffrn_radiation_type 'Cu K\a'
_diffrn_radiation_wavelength 1.54187
_diffrn_reflns_av_R_equivalents 0.054
_diffrn_reflns_limit_h_max 29
_diffrn_reflns_limit_h_min -30
_diffrn_reflns_limit_k_max 15
_diffrn_reflns_limit_k_min -16
_diffrn_reflns_limit_l_max 32
_diffrn_reflns_limit_l_min -27
_diffrn_reflns_number 19235
_diffrn_reflns_theta_full 68.25
_diffrn_reflns_theta_max 68.25
_exptl_absorpt_coefficient_mu 0.558
_exptl_absorpt_correction_T_max 0.851
_exptl_absorpt_correction_T_min 0.543
_exptl_absorpt_correction_type multi-scan
_exptl_absorpt_process_details
;
    Higashi, T. (1995). Program for Absorption Correction.
    Rigaku Corporation, Tokyo, Japan.
;
_exptl_crystal_colour colorless
_exptl_crystal_density_diffrn 1.141
_exptl_crystal_density_method 'not measured'
_exptl_crystal_description chunk
_exptl_crystal_F_000 3232.00
_exptl_crystal_size_max 0.40
_exptl_crystal_size_mid 0.30
_exptl_crystal_size_min 0.29
_refine_diff_density_max 0.80
_refine_diff_density_min -0.39
_refine_ls_extinction_coef 0.00146(19)
_refine_ls_extinction_method SHELXL
_refine_ls_goodness_of_fit_ref 1.083
_refine_ls_hydrogen_treatment refall
_refine_ls_number_parameters 507
_refine_ls_number_reflns 7236
_refine_ls_R_factor_gt 0.1038
_refine_ls_shift/su_max 0.0000
_refine_ls_structure_factor_coef Fsqd
_refine_ls_weighting_details 'w = 1/[\s^2^(Fo^2^)+(0.2000P)^2^+0.0000P] where P=(Fo^2^+2Fc^2^)/3'
_refine_ls_weighting_scheme calc
_refine_ls_wR_factor_ref 0.3738
_reflns_number_gt 3109
_reflns_number_total 7236
_reflns_threshold_expression F^2^>2.0\s(F^2^)
_cod_data_source_file 1-TPAA-tAmy.cif
_cod_data_source_block '_131108_TPAA-tAmyAm_ToluHex'
_cod_depositor_comments 'Adding full bibliography for 4512552--4512556.cif.'
_cod_original_cell_volume 8746.3(3)
_cod_original_formula_sum 'C50 H58 N2 O4 '
_cod_database_code 4512552

loop_
_symmetry_equiv_pos_site_id
_symmetry_equiv_pos_as_xyz
1 +X,+Y,+Z
2 -X,+Y,1/2-Z
3 -X,-Y,-Z
4 +X,-Y,1/2+Z
5 1/2+X,1/2+Y,+Z
6 1/2-X,1/2+Y,1/2-Z
7 1/2-X,1/2-Y,-Z
8 1/2+X,1/2-Y,1/2+Z

loop_
_atom_site_label
_atom_site_type_symbol
_atom_site_fract_x
_atom_site_fract_y
_atom_site_fract_z
_atom_site_U_iso_or_equiv
_atom_site_adp_type
_atom_site_occupancy
_atom_site_symmetry_multiplicity
_atom_site_calc_flag
_atom_site_refinement_flags
O(1) O 0.40526(15) -0.0475(2) 0.76233(14) 0.0776(10) Uani 1.00 1 d .
O(2) O 0.39621(19) -0.1087(2) 0.68378(18) 0.1019(13) Uani 1.00 1 d .
O(3) O 0.52678(18) 0.2356(2) 0.68385(15) 0.0934(12) Uani 1.00 1 d .
O(4) O 0.44270(17) 0.1530(2) 0.64243(14) 0.0812(10) Uani 1.00 1 d .
N(1) N 0.47232(19) -0.0308(3) 0.65166(16) 0.0766(12) Uani 1.00 1 d .
N(2) N 0.40048(18) 0.1329(2) 0.72505(16) 0.0725(11) Uani 1.00 1 d .
C(1) C 0.3823(2) -0.1027(3) 0.7219(2) 0.0714(13) Uani 1.00 1 d .
C(2) C 0.3331(2) -0.1715(3) 0.72094(19) 0.0659(12) Uani 1.00 1 d .
C(3) C 0.3727(2) -0.2433(3) 0.7641(2) 0.0704(13) Uani 1.00 1 d .
C(4) C 0.4210(2) -0.2822(4) 0.7594(2) 0.0888(16) Uani 1.00 1 d .
C(5) C 0.4563(3) -0.3499(4) 0.7956(2) 0.1013(19) Uani 1.00 1 d .
C(6) C 0.4431(3) -0.3814(4) 0.8360(3) 0.105(2) Uani 1.00 1 d .
C(7) C 0.3946(3) -0.3471(4) 0.8403(2) 0.108(2) Uani 1.00 1 d .
C(8) C 0.3594(2) -0.2795(4) 0.8050(2) 0.0863(16) Uani 1.00 1 d .
C(9) C 0.2903(2) -0.1237(3) 0.7382(2) 0.0671(12) Uani 1.00 1 d .
C(10) C 0.3120(2) -0.0823(3) 0.7910(2) 0.0807(15) Uani 1.00 1 d .
C(11) C 0.2727(3) -0.0371(3) 0.8054(2) 0.0879(17) Uani 1.00 1 d .
C(12) C 0.2117(3) -0.0328(4) 0.7688(2) 0.0912(17) Uani 1.00 1 d .
C(13) C 0.1888(2) -0.0740(4) 0.7165(2) 0.0877(16) Uani 1.00 1 d .
C(14) C 0.2277(2) -0.1188(4) 0.7019(2) 0.0811(15) Uani 1.00 1 d .
C(15) C 0.2967(2) -0.2130(3) 0.66157(19) 0.0664(12) Uani 1.00 1 d .
C(16) C 0.2791(2) -0.3019(3) 0.6548(2) 0.0724(13) Uani 1.00 1 d .
C(17) C 0.2427(2) -0.3384(4) 0.6008(2) 0.0829(15) Uani 1.00 1 d .
C(18) C 0.2223(2) -0.2879(4) 0.5525(2) 0.0844(16) Uani 1.00 1 d .
C(19) C 0.2388(2) -0.1987(5) 0.5587(2) 0.0885(17) Uani 1.00 1 d .
C(20) C 0.2745(2) -0.1609(3) 0.6120(2) 0.0756(14) Uani 1.00 1 d .
C(21) C 0.4563(2) -0.0707(4) 0.5949(2) 0.0890(17) Uani 1.00 1 d .
C(22) C 0.4587(5) -0.1727(6) 0.6011(3) 0.192(5) Uani 1.00 1 d .
C(23) C 0.5085(6) -0.0580(16) 0.5815(5) 0.259(10) Uani 1.00 1 d .
C(24) C 0.3939(3) -0.0387(4) 0.5524(2) 0.114(2) Uani 1.00 1 d .
C(25) C 0.5157(12) 0.0105(10) 0.5796(8) 0.38(2) Uani 1.00 1 d .
C(26) C 0.4748(2) 0.2185(4) 0.6430(2) 0.0751(14) Uani 1.00 1 d .
C(27) C 0.4487(2) 0.2839(3) 0.59105(18) 0.0689(13) Uani 1.00 1 d .
C(28) C 0.3998(2) 0.2378(3) 0.53766(18) 0.0680(13) Uani 1.00 1 d .
C(29) C 0.3446(2) 0.2111(4) 0.5356(2) 0.0803(15) Uani 1.00 1 d .
C(30) C 0.2996(2) 0.1656(4) 0.4897(2) 0.0861(16) Uani 1.00 1 d .
C(31) C 0.3074(2) 0.1459(4) 0.4439(2) 0.0895(17) Uani 1.00 1 d .
C(32) C 0.3606(3) 0.1720(4) 0.4443(2) 0.0982(19) Uani 1.00 1 d .
C(33) C 0.4062(2) 0.2177(4) 0.4907(2) 0.0857(16) Uani 1.00 1 d .
C(34) C 0.5016(2) 0.3179(4) 0.5816(2) 0.0758(15) Uani 1.00 1 d .
C(35) C 0.5459(2) 0.2569(4) 0.5850(2) 0.0934(18) Uani 1.00 1 d .
C(36) C 0.5916(2) 0.2851(6) 0.5730(2) 0.109(2) Uani 1.00 1 d .
C(37) C 0.5948(3) 0.3717(6) 0.5582(2) 0.112(2) Uani 1.00 1 d .
C(38) C 0.5530(3) 0.4313(5) 0.5563(2) 0.109(2) Uani 1.00 1 d .
C(39) C 0.5070(2) 0.4039(4) 0.5676(2) 0.0900(18) Uani 1.00 1 d .
C(40) C 0.4205(2) 0.3654(3) 0.6070(2) 0.0737(14) Uani 1.00 1 d .
C(41) C 0.3743(2) 0.4146(4) 0.5660(2) 0.0899(17) Uani 1.00 1 d .
C(42) C 0.3518(3) 0.4915(4) 0.5803(3) 0.108(2) Uani 1.00 1 d .
C(43) C 0.3752(3) 0.5168(5) 0.6357(3) 0.110(2) Uani 1.00 1 d .
C(44) C 0.4213(3) 0.4684(5) 0.6773(3) 0.101(2) Uani 1.00 1 d .
C(45) C 0.4440(2) 0.3946(4) 0.6630(2) 0.0811(15) Uani 1.00 1 d .
C(46) C 0.3362(2) 0.1651(4) 0.7064(2) 0.0861(16) Uani 1.00 1 d .
C(47) C 0.2943(3) 0.1036(5) 0.6572(4) 0.178(4) Uani 1.00 1 d .
C(48) C 0.2446(8) 0.1147(8) 0.6191(5) 0.340(12) Uani 1.00 1 d .
C(49) C 0.3324(2) 0.2613(4) 0.6875(2) 0.0920(17) Uani 1.00 1 d .
C(50) C 0.3282(3) 0.1588(5) 0.7583(3) 0.114(2) Uani 1.00 1 d .
H(1) H 0.4405 -0.0372 0.6583 0.092 Uiso 1.00 1 c R
H(2) H 0.4808 0.0277 0.6516 0.092 Uiso 1.00 1 c R
H(3) H 0.5053 -0.0590 0.6792 0.092 Uiso 1.00 1 c R
H(4) H 0.4075 0.1344 0.6952 0.087 Uiso 1.00 1 c R
H(5) H 0.4047 0.0764 0.7381 0.087 Uiso 1.00 1 c R
H(6) H 0.4275 0.1685 0.7530 0.087 Uiso 1.00 1 c R
H(7) H 0.4297 -0.2619 0.7310 0.107 Uiso 1.00 1 c R
H(8) H 0.4893 -0.3740 0.7924 0.122 Uiso 1.00 1 c R
H(9) H 0.4673 -0.4269 0.8610 0.126 Uiso 1.00 1 c R
H(10) H 0.3853 -0.3701 0.8678 0.129 Uiso 1.00 1 c R
H(11) H 0.3260 -0.2574 0.8083 0.104 Uiso 1.00 1 c R
H(12) H 0.3541 -0.0848 0.8174 0.097 Uiso 1.00 1 c R
H(13) H 0.2888 -0.0092 0.8412 0.105 Uiso 1.00 1 c R
H(14) H 0.1855 -0.0022 0.7789 0.109 Uiso 1.00 1 c R
H(15) H 0.1465 -0.0716 0.6906 0.105 Uiso 1.00 1 c R
H(16) H 0.2110 -0.1469 0.6661 0.097 Uiso 1.00 1 c R
H(17) H 0.2919 -0.3383 0.6872 0.087 Uiso 1.00 1 c R
H(18) H 0.2321 -0.3993 0.5975 0.100 Uiso 1.00 1 c R
H(19) H 0.1977 -0.3130 0.5162 0.101 Uiso 1.00 1 c R
H(20) H 0.2254 -0.1629 0.5260 0.106 Uiso 1.00 1 c R
H(21) H 0.2840 -0.0996 0.6149 0.091 Uiso 1.00 1 c R
H(22) H 0.4276 -0.1923 0.6104 0.230 Uiso 1.00 1 c R
H(23) H 0.4989 -0.1904 0.6313 0.230 Uiso 1.00 1 c R
H(24) H 0.4513 -0.1999 0.5654 0.230 Uiso 1.00 1 c R
H(25) H 0.5459 -0.0862 0.6112 0.310 Uiso 1.00 1 c R
H(26) H 0.4980 -0.0863 0.5449 0.310 Uiso 1.00 1 c R
H(27) H 0.3658 -0.0484 0.5672 0.137 Uiso 1.00 1 c R
H(28) H 0.3798 -0.0715 0.5170 0.137 Uiso 1.00 1 c R
H(29) H 0.3956 0.0246 0.5455 0.137 Uiso 1.00 1 c R
H(30) H 0.5487 0.0193 0.5707 0.460 Uiso 1.00 1 c R
H(31) H 0.5268 0.0378 0.6161 0.460 Uiso 1.00 1 c R
H(32) H 0.4785 0.0378 0.5502 0.460 Uiso 1.00 1 c R
H(33) H 0.3383 0.2248 0.5666 0.096 Uiso 1.00 1 c R
H(34) H 0.2635 0.1481 0.4899 0.103 Uiso 1.00 1 c R
H(35) H 0.2768 0.1149 0.4125 0.107 Uiso 1.00 1 c R
H(36) H 0.3661 0.1586 0.4128 0.118 Uiso 1.00 1 c R
H(37) H 0.4420 0.2352 0.4900 0.103 Uiso 1.00 1 c R
H(38) H 0.5447 0.1971 0.5952 0.112 Uiso 1.00 1 c R
H(39) H 0.6210 0.2437 0.5752 0.131 Uiso 1.00 1 c R
H(40) H 0.6254 0.3895 0.5495 0.135 Uiso 1.00 1 c R
H(41) H 0.5552 0.4915 0.5472 0.131 Uiso 1.00 1 c R
H(42) H 0.4782 0.4464 0.5655 0.108 Uiso 1.00 1 c R
H(43) H 0.3571 0.3972 0.5276 0.108 Uiso 1.00 1 c R
H(44) H 0.3204 0.5253 0.5513 0.129 Uiso 1.00 1 c R
H(45) H 0.3596 0.5674 0.6452 0.132 Uiso 1.00 1 c R
H(46) H 0.4377 0.4853 0.7157 0.122 Uiso 1.00 1 c R
H(47) H 0.4765 0.3626 0.6922 0.097 Uiso 1.00 1 c R
H(48) H 0.3187 0.0873 0.6389 0.213 Uiso 1.00 1 c R
H(49) H 0.2913 0.0490 0.6759 0.213 Uiso 1.00 1 c R
H(50) H 0.2314 0.0615 0.5954 0.408 Uiso 1.00 1 c R
H(51) H 0.2446 0.1653 0.5965 0.408 Uiso 1.00 1 c R
H(52) H 0.2168 0.1265 0.6340 0.408 Uiso 1.00 1 c R
H(53) H 0.3375 0.2638 0.6539 0.110 Uiso 1.00 1 c R
H(54) H 0.3646 0.2958 0.7180 0.110 Uiso 1.00 1 c R
H(55) H 0.2928 0.2859 0.6786 0.110 Uiso 1.00 1 c R
H(56) H 0.3309 0.0967 0.7697 0.136 Uiso 1.00 1 c R
H(57) H 0.2884 0.1826 0.7495 0.136 Uiso 1.00 1 c R
H(58) H 0.3602 0.1930 0.7891 0.136 Uiso 1.00 1 c R

loop_
_atom_site_aniso_label
_atom_site_aniso_U_11
_atom_site_aniso_U_22
_atom_site_aniso_U_33
_atom_site_aniso_U_12
_atom_site_aniso_U_13
_atom_site_aniso_U_23
O(1) 0.075(2) 0.074(2) 0.075(2) -0.0044(18) 0.0298(18) -0.0045(18)
O(2) 0.107(2) 0.119(3) 0.100(2) -0.036(2) 0.066(2) -0.023(2)
O(3) 0.090(2) 0.101(3) 0.067(2) 0.001(2) 0.020(2) 0.0160(19)
O(4) 0.096(2) 0.081(2) 0.068(2) -0.002(2) 0.0407(19) 0.0068(18)
N(1) 0.077(2) 0.082(3) 0.075(2) -0.001(2) 0.041(2) 0.005(2)
N(2) 0.080(2) 0.075(2) 0.058(2) -0.003(2) 0.030(2) -0.0032(19)
C(1) 0.070(3) 0.081(3) 0.068(2) -0.004(2) 0.037(2) -0.001(2)
C(2) 0.069(2) 0.068(3) 0.064(2) -0.005(2) 0.035(2) -0.003(2)
C(3) 0.073(3) 0.067(3) 0.066(2) 0.002(2) 0.030(2) -0.003(2)
C(4) 0.092(4) 0.099(4) 0.073(3) 0.007(3) 0.039(3) -0.002(3)
C(5) 0.100(4) 0.093(5) 0.096(4) 0.020(3) 0.036(3) 0.006(3)
C(6) 0.102(4) 0.090(5) 0.112(5) 0.013(3) 0.042(4) 0.019(3)
C(7) 0.108(4) 0.107(5) 0.109(4) 0.014(4) 0.053(4) 0.045(4)
C(8) 0.088(3) 0.085(4) 0.090(3) 0.005(3) 0.046(3) 0.018(3)
C(9) 0.080(3) 0.068(3) 0.061(2) -0.002(2) 0.040(2) 0.002(2)
C(10) 0.104(4) 0.082(4) 0.068(2) -0.010(3) 0.051(3) -0.004(2)
C(11) 0.130(5) 0.079(4) 0.080(3) -0.017(3) 0.071(3) -0.012(2)
C(12) 0.110(4) 0.088(4) 0.102(4) 0.003(3) 0.072(4) -0.002(3)
C(13) 0.088(3) 0.099(4) 0.088(3) 0.009(3) 0.051(3) 0.003(3)
C(14) 0.073(3) 0.111(4) 0.067(2) 0.002(3) 0.040(2) -0.005(2)
C(15) 0.070(2) 0.070(3) 0.064(2) -0.002(2) 0.036(2) -0.007(2)
C(16) 0.087(3) 0.065(3) 0.069(2) -0.006(2) 0.042(2) -0.002(2)
C(17) 0.089(3) 0.073(4) 0.087(3) -0.010(3) 0.044(3) -0.017(3)
C(18) 0.087(3) 0.096(4) 0.075(3) -0.017(3) 0.043(3) -0.020(3)
C(19) 0.086(3) 0.125(5) 0.062(3) 0.003(3) 0.043(2) 0.004(3)
C(20) 0.085(3) 0.081(3) 0.062(2) -0.003(2) 0.037(2) 0.001(2)
C(21) 0.100(4) 0.103(5) 0.075(3) 0.009(3) 0.051(3) 0.008(3)
C(22) 0.310(14) 0.140(8) 0.106(5) 0.104(8) 0.087(7) 0.018(5)
C(23) 0.171(10) 0.49(3) 0.101(7) 0.108(14) 0.058(7) 0.039(14)
C(24) 0.101(4) 0.106(5) 0.091(4) 0.002(3) 0.012(3) -0.002(3)
C(25) 0.81(5) 0.156(13) 0.186(14) 0.16(2) 0.24(2) 0.040(11)
C(26) 0.079(3) 0.091(4) 0.057(2) 0.011(3) 0.034(2) 0.006(2)
C(27) 0.073(3) 0.077(3) 0.054(2) 0.001(2) 0.029(2) 0.003(2)
C(28) 0.074(3) 0.077(3) 0.054(2) 0.009(2) 0.032(2) 0.002(2)
C(29) 0.079(3) 0.100(4) 0.061(2) 0.008(3) 0.033(2) -0.004(2)
C(30) 0.068(3) 0.107(4) 0.069(3) 0.005(3) 0.022(2) -0.004(3)
C(31) 0.087(4) 0.097(4) 0.069(3) 0.010(3) 0.026(2) -0.009(3)
C(32) 0.100(4) 0.129(5) 0.059(3) 0.009(4) 0.034(3) -0.011(3)
C(33) 0.088(3) 0.109(4) 0.060(2) 0.005(3) 0.036(2) -0.001(2)
C(34) 0.070(3) 0.104(4) 0.057(2) 0.008(3) 0.034(2) 0.012(2)
C(35) 0.086(3) 0.116(5) 0.085(3) 0.011(3) 0.047(3) 0.005(3)
C(36) 0.083(4) 0.153(7) 0.101(4) 0.024(4) 0.052(3) 0.014(4)
C(37) 0.080(4) 0.163(8) 0.099(4) 0.002(4) 0.048(3) 0.021(4)
C(38) 0.096(4) 0.142(6) 0.089(4) -0.010(4) 0.045(3) 0.021(4)
C(39) 0.078(3) 0.119(5) 0.075(3) -0.005(3) 0.039(2) 0.023(3)
C(40) 0.076(3) 0.088(4) 0.062(2) -0.001(2) 0.038(2) 0.006(2)
C(41) 0.091(3) 0.088(4) 0.080(3) 0.015(3) 0.033(3) 0.003(3)
C(42) 0.105(4) 0.078(4) 0.127(5) 0.023(3) 0.047(4) 0.010(4)
C(43) 0.104(5) 0.102(5) 0.131(5) -0.005(4) 0.062(4) -0.021(4)
C(44) 0.111(5) 0.101(5) 0.106(4) -0.007(4) 0.064(4) -0.028(4)
C(45) 0.087(3) 0.087(4) 0.073(3) -0.000(3) 0.042(2) -0.003(2)
C(46) 0.073(3) 0.086(4) 0.085(3) 0.003(3) 0.027(2) 0.018(3)
C(47) 0.100(5) 0.102(6) 0.187(9) -0.027(4) -0.043(5) 0.011(5)
C(48) 0.40(2) 0.132(9) 0.171(10) -0.067(11) -0.110(12) 0.024(7)
C(49) 0.097(4) 0.085(4) 0.082(3) -0.004(3) 0.034(3) 0.005(3)
C(50) 0.103(4) 0.122(5) 0.149(6) 0.025(4) 0.088(4) 0.044(4)

loop_
_atom_type_symbol
_atom_type_description
_atom_type_scat_dispersion_real
_atom_type_scat_dispersion_imag
_atom_type_scat_source
C C 0.018 0.009
;
International Tables for Crystallography
(1992, Vol. C, Tables 4.2.6.8 and 6.1.1.4)
;
H H 0.000 0.000
;
International Tables for Crystallography
(1992, Vol. C, Table 6.1.1.4)
;
O O 0.049 0.032
;
International Tables for Crystallography
(1992, Vol. C, Tables 4.2.6.8 and 6.1.1.4)
;
N N 0.031 0.018
;
International Tables for Crystallography
(1992, Vol. C, Tables 4.2.6.8 and 6.1.1.4)
;

loop_
_geom_angle_atom_site_label_1
_geom_angle_atom_site_label_2
_geom_angle_atom_site_label_3
_geom_angle
_geom_angle_publ_flag
O(1) C(1) O(2) 124.7(5) yes
O(1) C(1) C(2) 117.5(5) yes
O(2) C(1) C(2) 117.8(4) yes
C(1) C(2) C(3) 103.3(3) yes
C(1) C(2) C(9) 109.9(4) yes
C(1) C(2) C(15) 110.0(4) yes
C(3) C(2) C(9) 112.8(4) yes
C(3) C(2) C(15) 109.9(4) yes
C(9) C(2) C(15) 110.7(3) yes
C(2) C(3) C(4) 119.4(5) yes
C(2) C(3) C(8) 123.3(5) yes
C(4) C(3) C(8) 117.0(4) yes
C(3) C(4) C(5) 121.6(6) yes
C(4) C(5) C(6) 119.6(7) yes
C(5) C(6) C(7) 120.2(6) yes
C(6) C(7) C(8) 121.0(8) yes
C(3) C(8) C(7) 120.5(7) yes
C(2) C(9) C(10) 122.0(4) yes
C(2) C(9) C(14) 121.9(4) yes
C(10) C(9) C(14) 116.0(5) yes
C(9) C(10) C(11) 121.3(5) yes
C(10) C(11) C(12) 121.2(5) yes
C(11) C(12) C(13) 118.9(7) yes
C(12) C(13) C(14) 120.1(5) yes
C(9) C(14) C(13) 122.4(5) yes
C(2) C(15) C(16) 121.1(4) yes
C(2) C(15) C(20) 121.6(4) yes
C(16) C(15) C(20) 117.1(4) yes
C(15) C(16) C(17) 121.2(4) yes
C(16) C(17) C(18) 121.5(5) yes
C(17) C(18) C(19) 117.9(5) yes
C(18) C(19) C(20) 121.6(5) yes
C(15) C(20) C(19) 120.7(5) yes
N(1) C(21) C(22) 108.1(5) yes
N(1) C(21) C(23) 110.7(7) yes
N(1) C(21) C(24) 108.2(5) yes
C(22) C(21) C(23) 98.9(11) yes
C(22) C(21) C(24) 112.0(6) yes
C(23) C(21) C(24) 118.4(7) yes
C(21) C(23) C(25) 109(2) yes
O(3) C(26) O(4) 123.5(4) yes
O(3) C(26) C(27) 117.2(5) yes
O(4) C(26) C(27) 119.3(3) yes
C(26) C(27) C(28) 110.6(4) yes
C(26) C(27) C(34) 109.4(4) yes
C(26) C(27) C(40) 107.0(4) yes
C(28) C(27) C(34) 110.7(4) yes
C(28) C(27) C(40) 110.3(3) yes
C(34) C(27) C(40) 108.8(4) yes
C(27) C(28) C(29) 119.2(5) yes
C(27) C(28) C(33) 124.2(5) yes
C(29) C(28) C(33) 116.6(4) yes
C(28) C(29) C(30) 122.2(5) yes
C(29) C(30) C(31) 119.9(6) yes
C(30) C(31) C(32) 119.4(5) yes
C(31) C(32) C(33) 120.8(6) yes
C(28) C(33) C(32) 121.1(6) yes
C(27) C(34) C(35) 119.0(5) yes
C(27) C(34) C(39) 124.1(5) yes
C(35) C(34) C(39) 116.8(6) yes
C(34) C(35) C(36) 119.8(6) yes
C(35) C(36) C(37) 121.6(7) yes
C(36) C(37) C(38) 118.8(8) yes
C(37) C(38) C(39) 120.2(7) yes
C(34) C(39) C(38) 122.7(6) yes
C(27) C(40) C(41) 121.2(4) yes
C(27) C(40) C(45) 122.0(4) yes
C(41) C(40) C(45) 116.7(5) yes
C(40) C(41) C(42) 121.1(5) yes
C(41) C(42) C(43) 120.4(6) yes
C(42) C(43) C(44) 119.4(8) yes
C(43) C(44) C(45) 119.9(7) yes
C(40) C(45) C(44) 122.6(5) yes
N(2) C(46) C(47) 105.3(5) yes
N(2) C(46) C(49) 107.3(5) yes
N(2) C(46) C(50) 105.8(4) yes
C(47) C(46) C(49) 112.2(5) yes
C(47) C(46) C(50) 114.8(6) yes
C(49) C(46) C(50) 110.8(5) yes
C(46) C(47) C(48) 130.9(9) yes
C(21) N(1) H(1) 109.5 no
C(21) N(1) H(2) 109.5 no
C(21) N(1) H(3) 109.5 no
H(1) N(1) H(2) 109.5 no
H(1) N(1) H(3) 109.5 no
H(2) N(1) H(3) 109.5 no
C(46) N(2) H(4) 109.5 no
C(46) N(2) H(5) 109.5 no
C(46) N(2) H(6) 109.5 no
H(4) N(2) H(5) 109.5 no
H(4) N(2) H(6) 109.5 no
H(5) N(2) H(6) 109.5 no
C(3) C(4) H(7) 119.2 no
C(5) C(4) H(7) 119.2 no
C(4) C(5) H(8) 120.2 no
C(6) C(5) H(8) 120.2 no
C(5) C(6) H(9) 119.9 no
C(7) C(6) H(9) 119.9 no
C(6) C(7) H(10) 119.5 no
C(8) C(7) H(10) 119.5 no
C(3) C(8) H(11) 119.7 no
C(7) C(8) H(11) 119.7 no
C(9) C(10) H(12) 119.3 no
C(11) C(10) H(12) 119.3 no
C(10) C(11) H(13) 119.4 no
C(12) C(11) H(13) 119.4 no
C(11) C(12) H(14) 120.5 no
C(13) C(12) H(14) 120.5 no
C(12) C(13) H(15) 120.0 no
C(14) C(13) H(15) 119.9 no
C(9) C(14) H(16) 118.8 no
C(13) C(14) H(16) 118.8 no
C(15) C(16) H(17) 119.4 no
C(17) C(16) H(17) 119.4 no
C(16) C(17) H(18) 119.2 no
C(18) C(17) H(18) 119.2 no
C(17) C(18) H(19) 121.0 no
C(19) C(18) H(19) 121.1 no
C(18) C(19) H(20) 119.2 no
C(20) C(19) H(20) 119.2 no
C(15) C(20) H(21) 119.6 no
C(19) C(20) H(21) 119.6 no
C(21) C(22) H(22) 109.5 no
C(21) C(22) H(23) 109.5 no
C(21) C(22) H(24) 109.5 no
H(22) C(22) H(23) 109.5 no
H(22) C(22) H(24) 109.5 no
H(23) C(22) H(24) 109.5 no
C(21) C(23) H(25) 109.9 no
C(21) C(23) H(26) 109.9 no
C(25) C(23) H(25) 109.9 no
C(25) C(23) H(26) 109.9 no
H(25) C(23) H(26) 108.3 no
C(21) C(24) H(27) 109.5 no
C(21) C(24) H(28) 109.5 no
C(21) C(24) H(29) 109.5 no
H(27) C(24) H(28) 109.5 no
H(27) C(24) H(29) 109.5 no
H(28) C(24) H(29) 109.5 no
C(23) C(25) H(30) 109.5 no
C(23) C(25) H(31) 109.5 no
C(23) C(25) H(32) 109.5 no
H(30) C(25) H(31) 109.5 no
H(30) C(25) H(32) 109.5 no
H(31) C(25) H(32) 109.5 no
C(28) C(29) H(33) 118.9 no
C(30) C(29) H(33) 118.9 no
C(29) C(30) H(34) 120.0 no
C(31) C(30) H(34) 120.0 no
C(30) C(31) H(35) 120.3 no
C(32) C(31) H(35) 120.3 no
C(31) C(32) H(36) 119.6 no
C(33) C(32) H(36) 119.6 no
C(28) C(33) H(37) 119.4 no
C(32) C(33) H(37) 119.4 no
C(34) C(35) H(38) 120.1 no
C(36) C(35) H(38) 120.1 no
C(35) C(36) H(39) 119.2 no
C(37) C(36) H(39) 119.2 no
C(36) C(37) H(40) 120.6 no
C(38) C(37) H(40) 120.6 no
C(37) C(38) H(41) 119.9 no
C(39) C(38) H(41) 119.9 no
C(34) C(39) H(42) 118.6 no
C(38) C(39) H(42) 118.6 no
C(40) C(41) H(43) 119.5 no
C(42) C(41) H(43) 119.5 no
C(41) C(42) H(44) 119.8 no
C(43) C(42) H(44) 119.8 no
C(42) C(43) H(45) 120.3 no
C(44) C(43) H(45) 120.3 no
C(43) C(44) H(46) 120.1 no
C(45) C(44) H(46) 120.1 no
C(40) C(45) H(47) 118.7 no
C(44) C(45) H(47) 118.7 no
C(46) C(47) H(48) 104.5 no
C(46) C(47) H(49) 104.5 no
C(48) C(47) H(48) 104.5 no
C(48) C(47) H(49) 104.5 no
H(48) C(47) H(49) 105.6 no
C(47) C(48) H(50) 109.5 no
C(47) C(48) H(51) 109.5 no
C(47) C(48) H(52) 109.5 no
H(50) C(48) H(51) 109.5 no
H(50) C(48) H(52) 109.5 no
H(51) C(48) H(52) 109.5 no
C(46) C(49) H(53) 109.5 no
C(46) C(49) H(54) 109.5 no
C(46) C(49) H(55) 109.5 no
H(53) C(49) H(54) 109.5 no
H(53) C(49) H(55) 109.5 no
H(54) C(49) H(55) 109.5 no
C(46) C(50) H(56) 109.5 no
C(46) C(50) H(57) 109.5 no
C(46) C(50) H(58) 109.5 no
H(56) C(50) H(57) 109.5 no
H(56) C(50) H(58) 109.5 no
H(57) C(50) H(58) 109.5 no

loop_
_geom_bond_atom_site_label_1
_geom_bond_atom_site_label_2
_geom_bond_distance
_geom_bond_publ_flag
O(1) C(1) 1.257(6) yes
O(2) C(1) 1.232(8) yes
O(3) C(26) 1.252(5) yes
O(4) C(26) 1.260(7) yes
N(1) C(21) 1.497(7) yes
N(2) C(46) 1.510(7) yes
C(1) C(2) 1.592(8) yes
C(2) C(3) 1.536(6) yes
C(2) C(9) 1.532(8) yes
C(2) C(15) 1.529(6) yes
C(3) C(4) 1.398(9) yes
C(3) C(8) 1.401(9) yes
C(4) C(5) 1.382(8) yes
C(5) C(6) 1.359(12) yes
C(6) C(7) 1.372(12) yes
C(7) C(8) 1.370(8) yes
C(9) C(10) 1.391(7) yes
C(9) C(14) 1.384(6) yes
C(10) C(11) 1.392(11) yes
C(11) C(12) 1.353(9) yes
C(12) C(13) 1.375(9) yes
C(13) C(14) 1.384(10) yes
C(15) C(16) 1.385(7) yes
C(15) C(20) 1.402(7) yes
C(16) C(17) 1.393(7) yes
C(17) C(18) 1.365(8) yes
C(18) C(19) 1.382(10) yes
C(19) C(20) 1.384(7) yes
C(21) C(22) 1.531(11) yes
C(21) C(23) 1.523(19) yes
C(21) C(24) 1.492(8) yes
C(23) C(25) 1.05(2) yes
C(26) C(27) 1.561(7) yes
C(27) C(28) 1.522(5) yes
C(27) C(34) 1.546(9) yes
C(27) C(40) 1.567(8) yes
C(28) C(29) 1.410(8) yes
C(28) C(33) 1.377(8) yes
C(29) C(30) 1.375(6) yes
C(30) C(31) 1.366(10) yes
C(31) C(32) 1.379(10) yes
C(32) C(33) 1.392(7) yes
C(34) C(35) 1.402(9) yes
C(34) C(39) 1.365(9) yes
C(35) C(36) 1.392(11) yes
C(36) C(37) 1.367(13) yes
C(37) C(38) 1.354(12) yes
C(38) C(39) 1.385(11) yes
C(40) C(41) 1.359(7) yes
C(40) C(45) 1.390(7) yes
C(41) C(42) 1.411(10) yes
C(42) C(43) 1.361(12) yes
C(43) C(44) 1.357(9) yes
C(44) C(45) 1.378(10) yes
C(46) C(47) 1.529(10) yes
C(46) C(49) 1.512(9) yes
C(46) C(50) 1.500(12) yes
C(47) C(48) 1.175(15) yes
N(1) H(1) 0.900 no
N(1) H(2) 0.900 no
N(1) H(3) 0.900 no
N(2) H(4) 0.900 no
N(2) H(5) 0.900 no
N(2) H(6) 0.900 no
C(4) H(7) 0.940 no
C(5) H(8) 0.940 no
C(6) H(9) 0.940 no
C(7) H(10) 0.940 no
C(8) H(11) 0.940 no
C(10) H(12) 0.940 no
C(11) H(13) 0.940 no
C(12) H(14) 0.940 no
C(13) H(15) 0.940 no
C(14) H(16) 0.940 no
C(16) H(17) 0.940 no
C(17) H(18) 0.940 no
C(18) H(19) 0.940 no
C(19) H(20) 0.940 no
C(20) H(21) 0.940 no
C(22) H(22) 0.970 no
C(22) H(23) 0.970 no
C(22) H(24) 0.970 no
C(23) H(25) 0.980 no
C(23) H(26) 0.980 no
C(24) H(27) 0.970 no
C(24) H(28) 0.970 no
C(24) H(29) 0.970 no
C(25) H(30) 0.970 no
C(25) H(31) 0.970 no
C(25) H(32) 0.970 no
C(29) H(33) 0.940 no
C(30) H(34) 0.940 no
C(31) H(35) 0.940 no
C(32) H(36) 0.940 no
C(33) H(37) 0.940 no
C(35) H(38) 0.940 no
C(36) H(39) 0.940 no
C(37) H(40) 0.940 no
C(38) H(41) 0.940 no
C(39) H(42) 0.940 no
C(41) H(43) 0.940 no
C(42) H(44) 0.940 no
C(43) H(45) 0.940 no
C(44) H(46) 0.940 no
C(45) H(47) 0.940 no
C(47) H(48) 0.980 no
C(47) H(49) 0.980 no
C(48) H(50) 0.970 no
C(48) H(51) 0.970 no
C(48) H(52) 0.970 no
C(49) H(53) 0.970 no
C(49) H(54) 0.970 no
C(49) H(55) 0.970 no
C(50) H(56) 0.970 no
C(50) H(57) 0.970 no
C(50) H(58) 0.970 no

loop_
_geom_contact_atom_site_label_1
_geom_contact_atom_site_label_2
_geom_contact_distance
_geom_contact_site_symmetry_2
O(1) N(1) 2.805(4) 2_656
O(1) N(2) 2.859(5) .
O(1) C(46) 3.580(7) .
O(2) N(1) 2.702(7) .
O(2) C(21) 3.424(10) .
O(2) C(22) 3.411(14) .
O(3) N(2) 2.704(5) 2_656
O(3) C(46) 3.418(5) 2_656
O(3) C(49) 3.551(5) 2_656
O(3) C(50) 3.372(8) 2_656
O(4) N(1) 2.827(6) .
O(4) N(2) 2.895(7) .
O(4) C(24) 3.559(7) .
N(1) O(1) 2.805(4) 2_656
N(1) O(2) 2.702(7) .
N(1) O(4) 2.827(6) .
N(2) O(1) 2.859(5) .
N(2) O(3) 2.704(5) 2_656
N(2) O(4) 2.895(7) .
N(2) C(1) 3.547(7) .
C(1) N(2) 3.547(7) .
C(18) C(19) 3.564(10) 7_546
C(19) C(18) 3.564(10) 7_546
C(21) O(2) 3.424(10) .
C(22) O(2) 3.411(14) .
C(24) O(4) 3.559(7) .
C(38) C(38) 3.544(9) 3_666
C(46) O(1) 3.580(7) .
C(46) O(3) 3.418(5) 2_656
C(49) O(3) 3.551(5) 2_656
C(50) O(3) 3.372(8) 2_656
O(1) H(1) 3.311 .
O(1) H(1) 3.379 2_656
O(1) H(2) 2.881 2_656
O(1) H(3) 2.017 2_656
O(1) H(4) 3.278 .
O(1) H(5) 1.962 .
O(1) H(6) 3.308 .
O(1) H(23) 3.433 2_656
O(1) H(25) 3.049 2_656
O(1) H(31) 3.122 2_656
O(1) H(48) 3.567 .
O(1) H(49) 3.023 .
O(1) H(56) 2.914 .
O(2) H(1) 1.889 .
O(2) H(2) 3.336 .
O(2) H(3) 2.884 .
O(2) H(3) 3.364 2_656
O(2) H(5) 3.087 .
O(2) H(22) 2.747 .
O(2) H(27) 2.975 .
O(2) H(48) 3.393 .
O(2) H(49) 3.453 .
O(3) H(2) 3.281 .
O(3) H(4) 3.482 .
O(3) H(4) 3.214 2_656
O(3) H(5) 3.081 2_656
O(3) H(6) 1.816 2_656
O(3) H(31) 3.471 .
O(3) H(54) 2.856 2_656
O(3) H(58) 2.628 2_656
O(4) H(1) 2.880 .
O(4) H(2) 2.062 .
O(4) H(3) 3.459 .
O(4) H(4) 2.014 .
O(4) H(5) 3.340 .
O(4) H(6) 3.174 .
O(4) H(6) 3.095 2_656
O(4) H(29) 2.976 .
O(4) H(31) 3.051 .
O(4) H(32) 3.470 .
O(4) H(48) 3.205 .
O(4) H(53) 3.244 .
N(1) H(4) 3.452 .
N(1) H(5) 3.451 2_656
N(2) H(1) 3.522 .
N(2) H(2) 3.559 2_656
C(1) H(1) 2.896 .
C(1) H(3) 2.846 2_656
C(1) H(5) 2.728 .
C(1) H(48) 3.479 .
C(1) H(49) 3.017 .
C(2) H(49) 3.491 .
C(3) H(23) 3.166 2_656
C(4) H(8) 3.443 2_656
C(4) H(23) 2.962 2_656
C(4) H(45) 3.496 1_545
C(5) H(7) 3.508 2_656
C(5) H(8) 3.267 2_656
C(5) H(23) 2.941 2_656
C(5) H(46) 3.149 1_545
C(6) H(15) 3.471 6_546
C(6) H(23) 3.129 2_656
C(6) H(42) 3.524 2_646
C(7) H(15) 3.491 6_546
C(7) H(23) 3.343 2_656
C(7) H(41) 3.581 2_646
C(7) H(52) 3.198 6_546
C(8) H(23) 3.368 2_656
C(8) H(36) 3.344 4_555
C(8) H(52) 3.361 6_546
C(8) H(57) 3.291 6_546
C(9) H(49) 3.081 .
C(9) H(56) 3.431 .
C(10) H(25) 3.228 2_656
C(10) H(36) 3.085 4_555
C(10) H(49) 3.476 .
C(10) H(56) 2.823 .
C(11) H(17) 3.433 6_556
C(11) H(18) 3.368 6_556
C(11) H(35) 3.053 4_555
C(11) H(36) 3.242 4_555
C(11) H(55) 3.247 6_546
C(11) H(56) 2.896 .
C(12) H(17) 3.156 6_556
C(12) H(35) 3.593 4_555
C(12) H(54) 3.314 6_546
C(12) H(55) 3.084 6_546
C(12) H(56) 3.540 .
C(13) H(54) 3.306 6_546
C(13) H(55) 3.356 6_546
C(14) H(49) 3.221 .
C(14) H(57) 3.346 6_546
C(16) H(13) 3.558 6_546
C(16) H(14) 3.374 6_546
C(16) H(39) 3.522 5_445
C(16) H(45) 2.903 1_545
C(17) H(13) 3.278 6_546
C(17) H(28) 3.428 7_546
C(17) H(39) 3.031 5_445
C(17) H(44) 3.489 1_545
C(17) H(45) 2.922 1_545
C(18) H(20) 3.058 7_546
C(18) H(28) 3.125 7_546
C(18) H(39) 2.912 5_445
C(18) H(40) 3.563 5_445
C(19) H(19) 3.112 7_546
C(19) H(20) 3.495 7_546
C(19) H(39) 3.293 5_445
C(19) H(40) 3.022 5_445
C(20) H(27) 3.482 .
C(20) H(40) 3.341 5_445
C(20) H(49) 3.501 .
C(20) H(50) 3.456 .
C(23) H(12) 3.199 2_656
C(23) H(36) 3.409 3_656
C(24) H(19) 3.073 7_546
C(25) H(12) 3.390 2_656
C(25) H(26) 3.380 3_656
C(25) H(30) 3.566 3_656
C(25) H(38) 2.863 .
C(26) H(2) 2.860 .
C(26) H(4) 2.941 .
C(26) H(6) 2.769 2_656
C(26) H(31) 3.226 .
C(28) H(29) 3.200 .
C(28) H(32) 3.504 .
C(29) H(29) 3.023 .
C(29) H(34) 3.223 7_556
C(29) H(53) 3.357 .
C(30) H(29) 2.990 .
C(30) H(33) 3.429 7_556
C(30) H(34) 3.372 7_556
C(30) H(51) 3.236 7_556
C(31) H(13) 3.277 4_554
C(31) H(29) 3.118 .
C(31) H(51) 3.076 7_556
C(31) H(53) 3.544 7_556
C(31) H(55) 3.178 7_556
C(32) H(11) 3.552 4_554
C(32) H(12) 3.573 4_554
C(32) H(13) 3.459 4_554
C(32) H(25) 3.562 3_656
C(32) H(29) 3.266 .
C(32) H(32) 3.552 .
C(32) H(51) 3.351 7_556
C(33) H(26) 3.564 3_656
C(33) H(29) 3.307 .
C(33) H(32) 3.199 .
C(35) H(30) 3.577 .
C(35) H(31) 3.472 .
C(35) H(32) 3.592 .
C(35) H(58) 3.180 2_656
C(36) H(15) 3.492 5_555
C(36) H(16) 2.985 5_555
C(36) H(24) 3.562 3_656
C(36) H(58) 3.561 2_656
C(37) H(15) 3.244 5_555
C(37) H(16) 2.951 5_555
C(38) H(9) 3.280 2_666
C(38) H(10) 3.505 2_666
C(38) H(15) 3.201 5_555
C(38) H(41) 3.006 3_666
C(38) H(42) 3.485 3_666
C(39) H(9) 3.046 2_666
C(39) H(15) 3.461 5_555
C(39) H(41) 3.112 3_666
C(40) H(53) 3.274 .
C(41) H(34) 3.156 7_556
C(42) H(34) 3.305 7_556
C(43) H(8) 3.389 2_666
C(43) H(14) 3.317 6_556
C(43) H(18) 3.440 1_565
C(44) H(8) 3.587 1_565
C(44) H(8) 3.072 2_666
C(44) H(14) 3.426 6_556
C(44) H(46) 3.297 2_656
C(44) H(47) 3.547 2_656
C(44) H(53) 3.585 .
C(44) H(54) 3.370 .
C(45) H(46) 3.436 2_656
C(45) H(47) 3.428 2_656
C(45) H(53) 3.212 .
C(45) H(54) 3.335 .
C(47) H(21) 3.209 .
C(48) H(10) 3.435 6_556
C(48) H(21) 3.369 .
C(48) H(43) 3.499 7_556
C(49) H(33) 3.362 .
C(49) H(35) 3.308 7_556
C(50) H(11) 3.591 6_556
H(1) O(1) 3.311 .
H(1) O(1) 3.379 2_656
H(1) O(2) 1.889 .
H(1) O(4) 2.880 .
H(1) N(2) 3.522 .
H(1) C(1) 2.896 .
H(1) H(4) 3.005 .
H(1) H(5) 3.181 .
H(1) H(48) 3.382 .
H(2) O(1) 2.881 2_656
H(2) O(2) 3.336 .
H(2) O(3) 3.281 .
H(2) O(4) 2.062 .
H(2) N(2) 3.559 2_656
H(2) C(26) 2.860 .
H(2) H(4) 3.055 .
H(2) H(5) 3.038 2_656
H(2) H(6) 3.244 2_656
H(3) O(1) 2.017 2_656
H(3) O(2) 2.884 .
H(3) O(2) 3.364 2_656
H(3) O(4) 3.459 .
H(3) C(1) 2.846 2_656
H(3) H(5) 3.036 2_656
H(3) H(12) 3.487 2_656
H(4) O(1) 3.278 .
H(4) O(3) 3.482 .
H(4) O(3) 3.214 2_656
H(4) O(4) 2.014 .
H(4) N(1) 3.452 .
H(4) C(26) 2.941 .
H(4) H(1) 3.005 .
H(4) H(2) 3.055 .
H(4) H(33) 3.304 .
H(5) O(1) 1.962 .
H(5) O(2) 3.087 .
H(5) O(3) 3.081 2_656
H(5) O(4) 3.340 .
H(5) N(1) 3.451 2_656
H(5) C(1) 2.728 .
H(5) H(1) 3.181 .
H(5) H(2) 3.038 2_656
H(5) H(3) 3.036 2_656
H(5) H(31) 3.469 2_656
H(6) O(1) 3.308 .
H(6) O(3) 1.816 2_656
H(6) O(4) 3.174 .
H(6) O(4) 3.095 2_656
H(6) C(26) 2.769 2_656
H(6) H(2) 3.244 2_656
H(6) H(47) 3.592 2_656
H(7) C(5) 3.508 2_656
H(7) H(7) 3.141 2_656
H(7) H(8) 2.919 2_656
H(7) H(22) 3.372 .
H(7) H(23) 3.400 2_656
H(7) H(45) 3.309 1_545
H(8) C(4) 3.443 2_656
H(8) C(5) 3.267 2_656
H(8) C(43) 3.389 2_646
H(8) C(44) 3.587 1_545
H(8) C(44) 3.072 2_646
H(8) H(7) 2.919 2_656
H(8) H(8) 2.578 2_656
H(8) H(23) 3.350 2_656
H(8) H(45) 3.415 2_646
H(8) H(46) 2.782 1_545
H(8) H(46) 2.862 2_646
H(9) C(38) 3.280 2_646
H(9) C(39) 3.046 2_646
H(9) H(15) 3.293 6_546
H(9) H(41) 3.033 2_646
H(9) H(42) 2.591 2_646
H(10) C(38) 3.505 2_646
H(10) C(48) 3.435 6_546
H(10) H(15) 3.308 6_546
H(10) H(36) 3.500 4_555
H(10) H(37) 3.508 4_555
H(10) H(41) 2.897 2_646
H(10) H(52) 2.527 6_546
H(11) C(32) 3.552 4_555
H(11) C(50) 3.591 6_546
H(11) H(36) 2.883 4_555
H(11) H(52) 2.858 6_546
H(11) H(55) 3.216 6_546
H(11) H(57) 2.657 6_546
H(12) C(23) 3.199 2_656
H(12) C(25) 3.390 2_656
H(12) C(32) 3.573 4_555
H(12) H(3) 3.487 2_656
H(12) H(23) 3.599 2_656
H(12) H(25) 2.291 2_656
H(12) H(30) 3.200 2_656
H(12) H(31) 3.198 2_656
H(12) H(36) 2.666 4_555
H(12) H(56) 2.935 .
H(13) C(16) 3.558 6_556
H(13) C(17) 3.278 6_556
H(13) C(31) 3.277 4_555
H(13) C(32) 3.459 4_555
H(13) H(17) 3.109 6_556
H(13) H(18) 2.550 6_556
H(13) H(30) 3.594 2_656
H(13) H(35) 2.606 4_555
H(13) H(36) 2.968 4_555
H(13) H(55) 3.573 6_546
H(13) H(56) 3.041 .
H(14) C(16) 3.374 6_556
H(14) C(43) 3.317 6_546
H(14) C(44) 3.426 6_546
H(14) H(17) 2.579 6_556
H(14) H(18) 3.310 6_556
H(14) H(35) 3.595 4_555
H(14) H(45) 2.955 6_546
H(14) H(46) 3.155 6_546
H(14) H(54) 3.285 6_546
H(14) H(55) 3.322 6_546
H(15) C(6) 3.471 6_556
H(15) C(7) 3.491 6_556
H(15) C(36) 3.492 5_445
H(15) C(37) 3.244 5_445
H(15) C(38) 3.201 5_445
H(15) C(39) 3.461 5_445
H(15) H(9) 3.293 6_556
H(15) H(10) 3.308 6_556
H(15) H(41) 3.513 5_445
H(15) H(54) 3.268 6_546
H(15) H(58) 3.577 6_546
H(16) C(36) 2.985 5_445
H(16) C(37) 2.951 5_445
H(16) H(39) 2.887 5_445
H(16) H(40) 2.854 5_445
H(16) H(49) 3.485 .
H(16) H(57) 3.405 6_546
H(16) H(58) 3.522 6_546
H(17) C(11) 3.433 6_546
H(17) C(12) 3.156 6_546
H(17) H(13) 3.109 6_546
H(17) H(14) 2.579 6_546
H(17) H(45) 2.822 1_545
H(17) H(57) 3.211 6_546
H(18) C(11) 3.368 6_546
H(18) C(43) 3.440 1_545
H(18) H(13) 2.550 6_546
H(18) H(14) 3.310 6_546
H(18) H(28) 3.013 7_546
H(18) H(35) 3.234 7_546
H(18) H(39) 3.317 5_445
H(18) H(44) 3.213 1_545
H(18) H(45) 2.840 1_545
H(19) C(19) 3.112 7_546
H(19) C(24) 3.073 7_546
H(19) H(20) 2.685 7_546
H(19) H(22) 3.316 7_546
H(19) H(24) 3.279 7_546
H(19) H(27) 2.893 7_546
H(19) H(28) 2.417 7_546
H(19) H(39) 3.135 5_445
H(20) C(18) 3.058 7_546
H(20) C(19) 3.495 7_546
H(20) H(19) 2.685 7_546
H(20) H(20) 3.449 7_546
H(20) H(27) 3.559 .
H(20) H(40) 2.962 5_445
H(20) H(44) 2.743 7_556
H(21) C(47) 3.209 .
H(21) C(48) 3.369 .
H(21) H(27) 2.989 .
H(21) H(40) 3.467 5_445
H(21) H(48) 2.903 .
H(21) H(49) 2.711 .
H(21) H(50) 2.670 .
H(22) O(2) 2.747 .
H(22) H(7) 3.372 .
H(22) H(19) 3.316 7_546
H(23) O(1) 3.433 2_656
H(23) C(3) 3.166 2_656
H(23) C(4) 2.962 2_656
H(23) C(5) 2.941 2_656
H(23) C(6) 3.129 2_656
H(23) C(7) 3.343 2_656
H(23) C(8) 3.368 2_656
H(23) H(7) 3.400 2_656
H(23) H(8) 3.350 2_656
H(23) H(12) 3.599 2_656
H(24) C(36) 3.562 3_656
H(24) H(19) 3.279 7_546
H(24) H(39) 3.361 3_656
H(25) O(1) 3.049 2_656
H(25) C(10) 3.228 2_656
H(25) C(32) 3.562 3_656
H(25) H(12) 2.291 2_656
H(25) H(36) 2.792 3_656
H(26) C(25) 3.380 3_656
H(26) C(33) 3.564 3_656
H(26) H(26) 3.563 3_656
H(26) H(30) 2.907 3_656
H(26) H(32) 2.969 3_656
H(26) H(36) 3.196 3_656
H(26) H(37) 3.071 3_656
H(27) O(2) 2.975 .
H(27) C(20) 3.482 .
H(27) H(19) 2.893 7_546
H(27) H(20) 3.559 .
H(27) H(21) 2.989 .
H(27) H(48) 3.375 .
H(28) C(17) 3.428 7_546
H(28) C(18) 3.125 7_546
H(28) H(18) 3.013 7_546
H(28) H(19) 2.417 7_546
H(28) H(39) 3.565 3_656
H(29) O(4) 2.976 .
H(29) C(28) 3.200 .
H(29) C(29) 3.023 .
H(29) C(30) 2.990 .
H(29) C(31) 3.118 .
H(29) C(32) 3.266 .
H(29) C(33) 3.307 .
H(29) H(33) 3.481 .
H(29) H(34) 3.424 .
H(30) C(25) 3.566 3_656
H(30) C(35) 3.577 .
H(30) H(12) 3.200 2_656
H(30) H(13) 3.594 2_656
H(30) H(26) 2.907 3_656
H(30) H(30) 3.413 3_656
H(30) H(32) 3.090 3_656
H(30) H(36) 3.300 3_656
H(30) H(38) 2.752 .
H(31) O(1) 3.122 2_656
H(31) O(3) 3.471 .
H(31) O(4) 3.051 .
H(31) C(26) 3.226 .
H(31) C(35) 3.472 .
H(31) H(5) 3.469 2_656
H(31) H(12) 3.198 2_656
H(31) H(38) 2.538 .
H(31) H(56) 3.492 2_656
H(31) H(58) 3.584 2_656
H(32) O(4) 3.470 .
H(32) C(28) 3.504 .
H(32) C(32) 3.552 .
H(32) C(33) 3.199 .
H(32) C(35) 3.592 .
H(32) H(26) 2.969 3_656
H(32) H(30) 3.090 3_656
H(32) H(32) 3.532 3_656
H(32) H(37) 3.272 .
H(32) H(38) 2.815 .
H(33) C(30) 3.429 7_556
H(33) C(49) 3.362 .
H(33) H(4) 3.304 .
H(33) H(29) 3.481 .
H(33) H(34) 2.936 7_556
H(33) H(48) 3.026 .
H(33) H(51) 2.954 .
H(33) H(53) 2.423 .
H(34) C(29) 3.223 7_556
H(34) C(30) 3.372 7_556
H(34) C(41) 3.156 7_556
H(34) C(42) 3.305 7_556
H(34) H(29) 3.424 .
H(34) H(33) 2.936 7_556
H(34) H(34) 3.223 7_556
H(34) H(43) 2.894 7_556
H(34) H(44) 3.176 7_556
H(34) H(50) 3.540 .
H(34) H(51) 3.124 .
H(34) H(51) 3.568 7_556
H(35) C(11) 3.053 4_554
H(35) C(12) 3.593 4_554
H(35) C(49) 3.308 7_556
H(35) H(13) 2.606 4_554
H(35) H(14) 3.595 4_554
H(35) H(18) 3.234 7_546
H(35) H(51) 3.320 7_556
H(35) H(53) 3.108 7_556
H(35) H(55) 2.656 7_556
H(36) C(8) 3.344 4_554
H(36) C(10) 3.085 4_554
H(36) C(11) 3.242 4_554
H(36) C(23) 3.409 3_656
H(36) H(10) 3.500 4_554
H(36) H(11) 2.883 4_554
H(36) H(12) 2.666 4_554
H(36) H(13) 2.968 4_554
H(36) H(25) 2.792 3_656
H(36) H(26) 3.196 3_656
H(36) H(30) 3.300 3_656
H(37) H(10) 3.508 4_554
H(37) H(26) 3.071 3_656
H(37) H(32) 3.272 .
H(38) C(25) 2.863 .
H(38) H(30) 2.752 .
H(38) H(31) 2.538 .
H(38) H(32) 2.815 .
H(38) H(58) 2.846 2_656
H(39) C(16) 3.522 5_555
H(39) C(17) 3.031 5_555
H(39) C(18) 2.912 5_555
H(39) C(19) 3.293 5_555
H(39) H(16) 2.887 5_555
H(39) H(18) 3.317 5_555
H(39) H(19) 3.135 5_555
H(39) H(24) 3.361 3_656
H(39) H(28) 3.565 3_656
H(39) H(58) 3.516 2_656
H(40) C(18) 3.563 5_555
H(40) C(19) 3.022 5_555
H(40) C(20) 3.341 5_555
H(40) H(16) 2.854 5_555
H(40) H(20) 2.962 5_555
H(40) H(21) 3.467 5_555
H(40) H(50) 3.459 5_555
H(41) C(7) 3.581 2_666
H(41) C(38) 3.006 3_666
H(41) C(39) 3.112 3_666
H(41) H(9) 3.033 2_666
H(41) H(10) 2.897 2_666
H(41) H(15) 3.513 5_555
H(41) H(41) 2.699 3_666
H(41) H(42) 2.872 3_666
H(42) C(6) 3.524 2_666
H(42) C(38) 3.485 3_666
H(42) H(9) 2.591 2_666
H(42) H(41) 2.872 3_666
H(43) C(48) 3.499 7_556
H(43) H(34) 2.894 7_556
H(43) H(50) 3.009 7_556
H(43) H(51) 3.190 7_556
H(44) C(17) 3.489 1_565
H(44) H(18) 3.213 1_565
H(44) H(20) 2.743 7_556
H(44) H(34) 3.176 7_556
H(45) C(4) 3.496 1_565
H(45) C(16) 2.903 1_565
H(45) C(17) 2.922 1_565
H(45) H(7) 3.309 1_565
H(45) H(8) 3.415 2_666
H(45) H(14) 2.955 6_556
H(45) H(17) 2.822 1_565
H(45) H(18) 2.840 1_565
H(46) C(5) 3.149 1_565
H(46) C(44) 3.297 2_656
H(46) C(45) 3.436 2_656
H(46) H(8) 2.782 1_565
H(46) H(8) 2.862 2_666
H(46) H(14) 3.155 6_556
H(46) H(46) 2.738 2_656
H(46) H(47) 2.984 2_656
H(46) H(54) 3.386 .
H(47) C(44) 3.547 2_656
H(47) C(45) 3.428 2_656
H(47) H(6) 3.592 2_656
H(47) H(46) 2.984 2_656
H(47) H(47) 2.729 2_656
H(47) H(53) 3.438 .
H(47) H(54) 3.341 .
H(48) O(1) 3.567 .
H(48) O(2) 3.393 .
H(48) O(4) 3.205 .
H(48) C(1) 3.479 .
H(48) H(1) 3.382 .
H(48) H(21) 2.903 .
H(48) H(27) 3.375 .
H(48) H(33) 3.026 .
H(49) O(1) 3.023 .
H(49) O(2) 3.453 .
H(49) C(1) 3.017 .
H(49) C(2) 3.491 .
H(49) C(9) 3.081 .
H(49) C(10) 3.476 .
H(49) C(14) 3.221 .
H(49) C(20) 3.501 .
H(49) H(16) 3.485 .
H(49) H(21) 2.711 .
H(50) C(20) 3.456 .
H(50) H(21) 2.670 .
H(50) H(34) 3.540 .
H(50) H(40) 3.459 5_445
H(50) H(43) 3.009 7_556
H(51) C(30) 3.236 7_556
H(51) C(31) 3.076 7_556
H(51) C(32) 3.351 7_556
H(51) H(33) 2.954 .
H(51) H(34) 3.124 .
H(51) H(34) 3.568 7_556
H(51) H(35) 3.320 7_556
H(51) H(43) 3.190 7_556
H(52) C(7) 3.198 6_556
H(52) C(8) 3.361 6_556
H(52) H(10) 2.527 6_556
H(52) H(11) 2.858 6_556
H(53) O(4) 3.244 .
H(53) C(29) 3.357 .
H(53) C(31) 3.544 7_556
H(53) C(40) 3.274 .
H(53) C(44) 3.585 .
H(53) C(45) 3.212 .
H(53) H(33) 2.423 .
H(53) H(35) 3.108 7_556
H(53) H(47) 3.438 .
H(54) O(3) 2.856 2_656
H(54) C(12) 3.314 6_556
H(54) C(13) 3.306 6_556
H(54) C(44) 3.370 .
H(54) C(45) 3.335 .
H(54) H(14) 3.285 6_556
H(54) H(15) 3.268 6_556
H(54) H(46) 3.386 .
H(54) H(47) 3.341 .
H(55) C(11) 3.247 6_556
H(55) C(12) 3.084 6_556
H(55) C(13) 3.356 6_556
H(55) C(31) 3.178 7_556
H(55) H(11) 3.216 6_556
H(55) H(13) 3.573 6_556
H(55) H(14) 3.322 6_556
H(55) H(35) 2.656 7_556
H(56) O(1) 2.914 .
H(56) C(9) 3.431 .
H(56) C(10) 2.823 .
H(56) C(11) 2.896 .
H(56) C(12) 3.540 .
H(56) H(12) 2.935 .
H(56) H(13) 3.041 .
H(56) H(31) 3.492 2_656
H(57) C(8) 3.291 6_556
H(57) C(14) 3.346 6_556
H(57) H(11) 2.657 6_556
H(57) H(16) 3.405 6_556
H(57) H(17) 3.211 6_556
H(58) O(3) 2.628 2_656
H(58) C(35) 3.180 2_656
H(58) C(36) 3.561 2_656
H(58) H(15) 3.577 6_556
H(58) H(16) 3.522 6_556
H(58) H(31) 3.584 2_656
H(58) H(38) 2.846 2_656
H(58) H(39) 3.516 2_656

loop_
_geom_torsion_atom_site_label_1
_geom_torsion_atom_site_label_2
_geom_torsion_atom_site_label_3
_geom_torsion_atom_site_label_4
_geom_torsion
O(1) C(1) C(2) C(3) -79.7(5)
O(1) C(1) C(2) C(9) 40.8(5)
O(1) C(1) C(2) C(15) 163.0(4)
O(2) C(1) C(2) C(3) 98.6(5)
O(2) C(1) C(2) C(9) -140.8(4)
O(2) C(1) C(2) C(15) -18.7(6)
C(1) C(2) C(3) C(4) -50.9(5)
C(1) C(2) C(3) C(8) 136.1(5)
C(1) C(2) C(9) C(10) -59.9(6)
C(1) C(2) C(9) C(14) 119.7(5)
C(1) C(2) C(15) C(16) 142.6(5)
C(1) C(2) C(15) C(20) -44.0(7)
C(3) C(2) C(9) C(10) 54.8(6)
C(3) C(2) C(9) C(14) -125.6(5)
C(9) C(2) C(3) C(4) -169.4(4)
C(9) C(2) C(3) C(8) 17.5(6)
C(3) C(2) C(15) C(16) 29.4(7)
C(3) C(2) C(15) C(20) -157.1(5)
C(15) C(2) C(3) C(4) 66.5(6)
C(15) C(2) C(3) C(8) -106.5(6)
C(9) C(2) C(15) C(16) -95.8(6)
C(9) C(2) C(15) C(20) 77.6(7)
C(15) C(2) C(9) C(10) 178.4(5)
C(15) C(2) C(9) C(14) -2.0(7)
C(2) C(3) C(4) C(5) -177.1(4)
C(2) C(3) C(8) C(7) 176.3(4)
C(4) C(3) C(8) C(7) 3.2(7)
C(8) C(3) C(4) C(5) -3.7(7)
C(3) C(4) C(5) C(6) 1.7(9)
C(4) C(5) C(6) C(7) 0.8(9)
C(5) C(6) C(7) C(8) -1.3(9)
C(6) C(7) C(8) C(3) -0.8(9)
C(2) C(9) C(10) C(11) 178.3(5)
C(2) C(9) C(14) C(13) -178.4(5)
C(10) C(9) C(14) C(13) 1.2(9)
C(14) C(9) C(10) C(11) -1.3(8)
C(9) C(10) C(11) C(12) 0.7(10)
C(10) C(11) C(12) C(13) -0.0(10)
C(11) C(12) C(13) C(14) -0.1(8)
C(12) C(13) C(14) C(9) -0.6(10)
C(2) C(15) C(16) C(17) 176.0(6)
C(2) C(15) C(20) C(19) -176.4(6)
C(16) C(15) C(20) C(19) -2.8(9)
C(20) C(15) C(16) C(17) 2.3(9)
C(15) C(16) C(17) C(18) -1.0(10)
C(16) C(17) C(18) C(19) 0.1(9)
C(17) C(18) C(19) C(20) -0.6(10)
C(18) C(19) C(20) C(15) 2.0(10)
N(1) C(21) C(23) C(25) -61.6(14)
C(22) C(21) C(23) C(25) -174.8(13)
C(24) C(21) C(23) C(25) 64.1(15)
O(3) C(26) C(27) C(28) 158.0(5)
O(3) C(26) C(27) C(34) 35.8(7)
O(3) C(26) C(27) C(40) -81.9(6)
O(4) C(26) C(27) C(28) -23.5(8)
O(4) C(26) C(27) C(34) -145.7(5)
O(4) C(26) C(27) C(40) 96.6(6)
C(26) C(27) C(28) C(29) 65.6(6)
C(26) C(27) C(28) C(33) -112.6(6)
C(26) C(27) C(34) C(35) 43.3(6)
C(26) C(27) C(34) C(39) -139.7(5)
C(26) C(27) C(40) C(41) -153.3(5)
C(26) C(27) C(40) C(45) 31.1(7)
C(28) C(27) C(34) C(35) -78.9(5)
C(28) C(27) C(34) C(39) 98.2(5)
C(34) C(27) C(28) C(29) -172.9(4)
C(34) C(27) C(28) C(33) 8.9(7)
C(28) C(27) C(40) C(41) -33.1(8)
C(28) C(27) C(40) C(45) 151.4(5)
C(40) C(27) C(28) C(29) -52.5(6)
C(40) C(27) C(28) C(33) 129.4(5)
C(34) C(27) C(40) C(41) 88.5(6)
C(34) C(27) C(40) C(45) -87.0(6)
C(40) C(27) C(34) C(35) 159.8(4)
C(40) C(27) C(34) C(39) -23.1(5)
C(27) C(28) C(29) C(30) -177.0(5)
C(27) C(28) C(33) C(32) 177.2(5)
C(29) C(28) C(33) C(32) -1.0(8)
C(33) C(28) C(29) C(30) 1.3(8)
C(28) C(29) C(30) C(31) -0.8(8)
C(29) C(30) C(31) C(32) 0.1(7)
C(30) C(31) C(32) C(33) 0.1(7)
C(31) C(32) C(33) C(28) 0.4(7)
C(27) C(34) C(35) C(36) 175.9(4)
C(27) C(34) C(39) C(38) -176.3(4)
C(35) C(34) C(39) C(38) 0.8(7)
C(39) C(34) C(35) C(36) -1.3(7)
C(34) C(35) C(36) C(37) 0.3(6)
C(35) C(36) C(37) C(38) 1.3(9)
C(36) C(37) C(38) C(39) -1.8(8)
C(37) C(38) C(39) C(34) 0.8(8)
C(27) C(40) C(41) C(42) -175.7(6)
C(27) C(40) C(45) C(44) 177.1(6)
C(41) C(40) C(45) C(44) 1.3(10)
C(45) C(40) C(41) C(42) 0.1(8)
C(40) C(41) C(42) C(43) -1.3(12)
C(41) C(42) C(43) C(44) 1.2(13)
C(42) C(43) C(44) C(45) 0.2(10)
C(43) C(44) C(45) C(40) -1.5(12)
N(2) C(46) C(47) C(48) -155.7(17)
C(49) C(46) C(47) C(48) -39(2)
C(50) C(46) C(47) C(48) 88.4(18)
